data_7028927
loop_
_publ_author_name
'Bolli, Christoph'
'Gellhaar, Jorit'
'Jenne, Carsten'
'Ke\&sler, Mathias'
'Scherer, Harald'
'Seeger, Helene'
'Uzun, Rabiya'

_publ_section_title
;
 Bis(triphenyl-\l(5)-phosphanylidene)ammonium fluoride: a reactive
 fluoride source to access the hypervalent silicates [MenSiF5-n](-) (n =
 0-3).
;
_journal_issue 11
_journal_name_full 'Dalton transactions (Cambridge, England : 2003)'
_journal_page_first 4326
_journal_page_last 4334
_journal_paper_doi 10.1039/c3dt52617h
_journal_volume 43
_journal_year 2014
_chemical_formula_moiety 'C36 H30 N P2, C H3 F4 Si'
_chemical_formula_sum 'C37 H33 F4 N P2 Si'
_chemical_formula_weight 657.67
_chemical_name_systematic
; 
 ? 
;
_space_group_IT_number 14
_symmetry_cell_setting monoclinic
_symmetry_space_group_name_Hall '-P 2ybc'
_symmetry_space_group_name_H-M 'P 1 21/c 1'
_atom_sites_solution_hydrogens geom
_atom_sites_solution_primary direct
_atom_sites_solution_secondary difmap
_audit_creation_method SHELXL-97
_cell_angle_alpha 90.00
_cell_angle_beta 108.20(3)
_cell_angle_gamma 90.00
_cell_formula_units_Z 8
_cell_length_a 10.602(2)
_cell_length_b 40.302(8)
_cell_length_c 16.129(3)
_cell_measurement_reflns_used 10108
_cell_measurement_temperature 150(2)
_cell_measurement_theta_max 29.0210
_cell_measurement_theta_min 1.7240
_cell_volume 6547(2)
_computing_cell_refinement
;
CrysAlisPro, Agilent Technologies,
Version 1.171.34.49 (release 20-01-2011 CrysAlis171 .NET)
(compiled Jan 20 2011,15:58:25)
;
_computing_data_collection
;
CrysAlisPro, Agilent Technologies,
Version 1.171.34.49 (release 20-01-2011 CrysAlis171 .NET)
(compiled Jan 20 2011,15:58:25)
;
_computing_data_reduction
;
CrysAlisPro, Agilent Technologies,
Version 1.171.34.49 (release 20-01-2011 CrysAlis171 .NET)
(compiled Jan 20 2011,15:58:25)
;
_computing_molecular_graphics Diamond
_computing_publication_material 'SHELXL-97 (Sheldrick, 1997)'
_computing_structure_refinement 'SHELXL-97 (Sheldrick, 1997)'
_computing_structure_solution 'SHELXS-97 (Sheldrick, 1990)'
_diffrn_ambient_temperature 150(2)
_diffrn_detector_area_resol_mean 16.2705
_diffrn_measured_fraction_theta_full 1.000
_diffrn_measured_fraction_theta_max 0.825
_diffrn_measurement_device_type 'Xcalibur, Eos, Gemini ultra'
_diffrn_radiation_monochromator graphite
_diffrn_radiation_source 'Enhance (Mo) X-ray Source'
_diffrn_radiation_type MoK\a
_diffrn_radiation_wavelength 0.71073
_diffrn_reflns_av_R_equivalents 0.0309
_diffrn_reflns_av_sigmaI/netI 0.0482
_diffrn_reflns_limit_h_max 14
_diffrn_reflns_limit_h_min -14
_diffrn_reflns_limit_k_max 54
_diffrn_reflns_limit_k_min -34
_diffrn_reflns_limit_l_max 22
_diffrn_reflns_limit_l_min -14
_diffrn_reflns_number 31975
_diffrn_reflns_theta_full 25.00
_diffrn_reflns_theta_max 29.52
_diffrn_reflns_theta_min 1.67
_exptl_absorpt_coefficient_mu 0.220
_exptl_absorpt_correction_T_max 1.00000
_exptl_absorpt_correction_T_min 0.84492
_exptl_absorpt_correction_type multi-scan
_exptl_absorpt_process_details
;
CrysAlisPro, Agilent Technologies,
Version 1.171.36.28 (release 01-02-2013 CrysAlis171 .NET)
(compiled Feb  1 2013,16:14:44)
Empirical absorption correction using spherical harmonics,
 implemented in SCALE3 ABSPACK scaling algorithm.
;
_exptl_crystal_density_diffrn 1.335
_exptl_crystal_density_method 'not measured'
_exptl_crystal_F_000 2736
_exptl_crystal_size_max 0.18
_exptl_crystal_size_mid 0.18
_exptl_crystal_size_min 0.03
_refine_diff_density_max 0.622
_refine_diff_density_min -0.546
_refine_diff_density_rms 0.063
_refine_ls_extinction_method none
_refine_ls_goodness_of_fit_ref 1.050
_refine_ls_hydrogen_treatment refU
_refine_ls_matrix_type full
_refine_ls_number_parameters 815
_refine_ls_number_reflns 15083
_refine_ls_number_restraints 0
_refine_ls_restrained_S_all 1.050
_refine_ls_R_factor_all 0.0754
_refine_ls_R_factor_gt 0.0530
_refine_ls_shift/su_max 0.002
_refine_ls_shift/su_mean 0.000
_refine_ls_structure_factor_coef Fsqd
_refine_ls_weighting_details 'calc w=1/[\s^2^(Fo^2^)+(0.0428P)^2^+6.7887P] where P=(Fo^2^+2Fc^2^)/3'
_refine_ls_weighting_scheme calc
_refine_ls_wR_factor_gt 0.1144
_refine_ls_wR_factor_ref 0.1259
_reflns_number_gt 11795
_reflns_number_total 15083
_reflns_threshold_expression >2sigma(I)
_cod_data_source_file c3dt52617h.txt
_cod_data_source_block shelxl
_cod_depositor_comments
;
The following automatic conversions were performed:

'_symmetry_cell_setting' value 'Monoclinic' changed to 'monoclinic'
according to
/usr/data/users/saulius/automatic-downloads/current/RSC/lib/dictionaries/cif_core.dic
dictionary named 'cif_core.dic' version 2.4.2 from 2011-04-26.

Automatic conversion script
Id: cif_fix_values 2281 2013-09-26 08:29:07Z andrius 
;
_cod_original_sg_symbol_H-M 'P2(1)/c  '
_cod_database_code 7028927

loop_
_symmetry_equiv_pos_as_xyz
'x, y, z'
'-x, y+1/2, -z+1/2'
'-x, -y, -z'
'x, -y-1/2, z-1/2'

loop_
_atom_site_label
_atom_site_type_symbol
_atom_site_fract_x
_atom_site_fract_y
_atom_site_fract_z
_atom_site_U_iso_or_equiv
_atom_site_adp_type
_atom_site_occupancy
_atom_site_symmetry_multiplicity
_atom_site_calc_flag
_atom_site_refinement_flags
P1 P 0.48170(5) 0.925996(14) 0.31092(4) 0.01619(12) Uani 1 1 d .
N1 N 0.34907(18) 0.91108(5) 0.32017(12) 0.0198(4) Uani 1 1 d .
P2 P 0.28413(5) 0.877466(13) 0.33593(4) 0.01534(12) Uani 1 1 d .
C1 C 0.5685(2) 0.94917(5) 0.40692(15) 0.0206(5) Uani 1 1 d .
C2 C 0.5242(3) 0.94861(6) 0.47942(16) 0.0297(5) Uani 1 1 d .
H2 H 0.4469 0.9363 0.4777 0.0416(11) Uiso 1 1 calc R
C3 C 0.5928(3) 0.96597(7) 0.55465(18) 0.0389(7) Uani 1 1 d .
H3 H 0.5626 0.9655 0.6042 0.0416(11) Uiso 1 1 calc R
C4 C 0.7047(3) 0.98387(7) 0.55707(18) 0.0391(7) Uani 1 1 d .
H4 H 0.7517 0.9957 0.6084 0.0416(11) Uiso 1 1 calc R
C5 C 0.7489(3) 0.98465(7) 0.48480(19) 0.0361(6) Uani 1 1 d .
H5 H 0.8259 0.9971 0.4868 0.0416(11) Uiso 1 1 calc R
C6 C 0.6819(2) 0.96744(6) 0.40979(17) 0.0288(5) Uani 1 1 d .
H6 H 0.7127 0.9680 0.3605 0.0416(11) Uiso 1 1 calc R
C7 C 0.4365(2) 0.95345(5) 0.21823(14) 0.0178(4) Uani 1 1 d .
C8 C 0.3058(2) 0.96453(6) 0.18755(16) 0.0252(5) Uani 1 1 d .
H8 H 0.2433 0.9574 0.2151 0.0416(11) Uiso 1 1 calc R
C9 C 0.2667(3) 0.98594(6) 0.11679(17) 0.0289(5) Uani 1 1 d .
H9 H 0.1775 0.9936 0.0962 0.0416(11) Uiso 1 1 calc R
C10 C 0.3572(3) 0.99614(6) 0.07618(16) 0.0277(5) Uani 1 1 d .
H10 H 0.3298 1.0104 0.0270 0.0416(11) Uiso 1 1 calc R
C11 C 0.4878(2) 0.98550(6) 0.10731(16) 0.0253(5) Uani 1 1 d .
H11 H 0.5501 0.9928 0.0799 0.0416(11) Uiso 1 1 calc R
C12 C 0.5282(2) 0.96423(6) 0.17818(15) 0.0226(5) Uani 1 1 d .
H12 H 0.6179 0.9570 0.1994 0.0416(11) Uiso 1 1 calc R
C13 C 0.5951(2) 0.89549(5) 0.29451(15) 0.0193(4) Uani 1 1 d .
C14 C 0.5719(2) 0.88146(6) 0.21194(16) 0.0244(5) Uani 1 1 d .
H14 H 0.5034 0.8900 0.1635 0.0416(11) Uiso 1 1 calc R
C15 C 0.6487(3) 0.85507(6) 0.20069(18) 0.0298(6) Uani 1 1 d .
H15 H 0.6334 0.8457 0.1444 0.0416(11) Uiso 1 1 calc R
C16 C 0.7474(3) 0.84234(6) 0.27122(19) 0.0322(6) Uani 1 1 d .
H16 H 0.7998 0.8242 0.2634 0.0416(11) Uiso 1 1 calc R
C17 C 0.7699(3) 0.85589(7) 0.35279(19) 0.0354(6) Uani 1 1 d .
H17 H 0.8370 0.8468 0.4013 0.0416(11) Uiso 1 1 calc R
C18 C 0.6951(2) 0.88270(6) 0.36485(17) 0.0286(5) Uani 1 1 d .
H18 H 0.7124 0.8923 0.4211 0.0416(11) Uiso 1 1 calc R
C19 C 0.1821(2) 0.88668(5) 0.40341(14) 0.0178(4) Uani 1 1 d .
C20 C 0.1529(2) 0.86333(6) 0.45840(16) 0.0257(5) Uani 1 1 d .
H20 H 0.1861 0.8413 0.4609 0.0416(11) Uiso 1 1 calc R
C21 C 0.0750(3) 0.87245(7) 0.50944(17) 0.0322(6) Uani 1 1 d .
H21 H 0.0565 0.8568 0.5481 0.0416(11) Uiso 1 1 calc R
C22 C 0.0239(3) 0.90420(7) 0.50452(18) 0.0330(6) Uani 1 1 d .
H22 H -0.0290 0.9102 0.5401 0.0416(11) Uiso 1 1 calc R
C23 C 0.0492(3) 0.92720(6) 0.44832(18) 0.0304(6) Uani 1 1 d .
H23 H 0.0122 0.9488 0.4442 0.0416(11) Uiso 1 1 calc R
C24 C 0.1288(2) 0.91862(6) 0.39798(16) 0.0235(5) Uani 1 1 d .
H24 H 0.1472 0.9345 0.3597 0.0416(11) Uiso 1 1 calc R
C25 C 0.4012(2) 0.84582(5) 0.38836(15) 0.0202(5) Uani 1 1 d .
C26 C 0.4341(3) 0.82053(6) 0.34108(18) 0.0321(6) Uani 1 1 d .
H26 H 0.3871 0.8182 0.2807 0.0416(11) Uiso 1 1 calc R
C27 C 0.5352(3) 0.79846(7) 0.3812(2) 0.0412(7) Uani 1 1 d .
H27 H 0.5576 0.7813 0.3480 0.0416(11) Uiso 1 1 calc R
C28 C 0.6031(3) 0.80136(7) 0.46881(19) 0.0369(6) Uani 1 1 d .
H28 H 0.6722 0.7862 0.4961 0.0416(11) Uiso 1 1 calc R
C29 C 0.5706(3) 0.82632(8) 0.51668(18) 0.0417(7) Uani 1 1 d .
H29 H 0.6164 0.8282 0.5774 0.0416(11) Uiso 1 1 calc R
C30 C 0.4716(3) 0.84873(7) 0.47672(17) 0.0340(6) Uani 1 1 d .
H30 H 0.4513 0.8663 0.5099 0.0416(11) Uiso 1 1 calc R
C31 C 0.1802(2) 0.85979(5) 0.23582(14) 0.0194(4) Uani 1 1 d .
C32 C 0.0901(2) 0.83470(6) 0.23811(17) 0.0266(5) Uani 1 1 d .
H32 H 0.0795 0.8281 0.2921 0.0416(11) Uiso 1 1 calc R
C33 C 0.0166(3) 0.81952(7) 0.1613(2) 0.0373(7) Uani 1 1 d .
H33 H -0.0444 0.8024 0.1628 0.0416(11) Uiso 1 1 calc R
C34 C 0.0313(3) 0.82907(7) 0.08258(19) 0.0411(7) Uani 1 1 d .
H34 H -0.0195 0.8185 0.0302 0.0416(11) Uiso 1 1 calc R
C35 C 0.1192(3) 0.85390(8) 0.07962(18) 0.0390(7) Uani 1 1 d .
H35 H 0.1287 0.8605 0.0253 0.0416(11) Uiso 1 1 calc R
C36 C 0.1941(2) 0.86933(6) 0.15642(16) 0.0277(5) Uani 1 1 d .
H36 H 0.2548 0.8864 0.1545 0.0416(11) Uiso 1 1 calc R
P3 P 0.66073(6) 0.870320(14) 0.84285(4) 0.01735(12) Uani 1 1 d .
N2 N 0.59848(19) 0.83970(5) 0.87698(13) 0.0224(4) Uani 1 1 d .
P4 P 0.46845(6) 0.827341(14) 0.89485(4) 0.01803(12) Uani 1 1 d .
C37 C 0.5417(2) 0.89892(5) 0.77577(15) 0.0196(4) Uani 1 1 d .
C38 C 0.5024(2) 0.92690(6) 0.81195(16) 0.0264(5) Uani 1 1 d .
H38 H 0.5459 0.9326 0.8712 0.0416(11) Uiso 1 1 calc R
C39 C 0.3996(3) 0.94650(6) 0.76125(18) 0.0332(6) Uani 1 1 d .
H39 H 0.3723 0.9655 0.7862 0.0416(11) Uiso 1 1 calc R
C40 C 0.3366(3) 0.93870(6) 0.67496(18) 0.0314(6) Uani 1 1 d .
H40 H 0.2660 0.9522 0.6408 0.0416(11) Uiso 1 1 calc R
C41 C 0.3763(2) 0.91126(6) 0.63830(16) 0.0286(5) Uani 1 1 d .
H41 H 0.3339 0.9061 0.5786 0.0416(11) Uiso 1 1 calc R
C42 C 0.4782(2) 0.89121(6) 0.68849(15) 0.0240(5) Uani 1 1 d .
H42 H 0.5047 0.8722 0.6632 0.0416(11) Uiso 1 1 calc R
C43 C 0.7566(2) 0.85415(6) 0.77752(15) 0.0209(5) Uani 1 1 d .
C44 C 0.7963(3) 0.87429(6) 0.72010(17) 0.0307(6) Uani 1 1 d .
H44 H 0.7725 0.8971 0.7142 0.0416(11) Uiso 1 1 calc R
C45 C 0.8712(3) 0.86078(8) 0.6714(2) 0.0420(7) Uani 1 1 d .
H45 H 0.8980 0.8745 0.6320 0.0416(11) Uiso 1 1 calc R
C46 C 0.9069(3) 0.82776(8) 0.67973(19) 0.0398(7) Uani 1 1 d .
H46 H 0.9585 0.8188 0.6463 0.0416(11) Uiso 1 1 calc R
C47 C 0.8678(3) 0.80769(7) 0.73643(18) 0.0371(6) Uani 1 1 d .
H47 H 0.8920 0.7849 0.7419 0.0416(11) Uiso 1 1 calc R
C48 C 0.7931(3) 0.82077(6) 0.78561(16) 0.0289(5) Uani 1 1 d .
H48 H 0.7667 0.8069 0.8249 0.0416(11) Uiso 1 1 calc R
C49 C 0.7669(2) 0.89351(5) 0.93283(14) 0.0195(4) Uani 1 1 d .
C50 C 0.8356(2) 0.92155(6) 0.91857(16) 0.0249(5) Uani 1 1 d .
H50 H 0.8289 0.9281 0.8608 0.0416(11) Uiso 1 1 calc R
C51 C 0.9130(2) 0.93970(6) 0.98885(17) 0.0293(5) Uani 1 1 d .
H51 H 0.9609 0.9585 0.9793 0.0416(11) Uiso 1 1 calc R
C52 C 0.9209(3) 0.93058(7) 1.07312(17) 0.0320(6) Uani 1 1 d .
H52 H 0.9723 0.9435 1.1211 0.0416(11) Uiso 1 1 calc R
C53 C 0.8546(3) 0.90284(7) 1.08787(17) 0.0331(6) Uani 1 1 d .
H53 H 0.8613 0.8965 1.1458 0.0416(11) Uiso 1 1 calc R
C54 C 0.7778(2) 0.88431(6) 1.01755(15) 0.0250(5) Uani 1 1 d .
H54 H 0.7325 0.8652 1.0276 0.0416(11) Uiso 1 1 calc R
C55 C 0.3606(2) 0.86028(6) 0.90620(15) 0.0211(5) Uani 1 1 d .
C56 C 0.4126(2) 0.88479(6) 0.96855(16) 0.0270(5) Uani 1 1 d .
H56 H 0.5019 0.8832 1.0053 0.0416(11) Uiso 1 1 calc R
C57 C 0.3360(3) 0.91134(7) 0.97765(18) 0.0323(6) Uani 1 1 d .
H57 H 0.3728 0.9279 1.0203 0.0416(11) Uiso 1 1 calc R
C58 C 0.2061(3) 0.91388(7) 0.92500(19) 0.0400(7) Uani 1 1 d .
H58 H 0.1540 0.9325 0.9299 0.0416(11) Uiso 1 1 calc R
C59 C 0.1524(3) 0.88934(9) 0.8654(2) 0.0522(9) Uani 1 1 d .
H59 H 0.0619 0.8907 0.8307 0.0416(11) Uiso 1 1 calc R
C60 C 0.2285(3) 0.86260(8) 0.85514(19) 0.0391(7) Uani 1 1 d .
H60 H 0.1903 0.8459 0.8133 0.0416(11) Uiso 1 1 calc R
C61 C 0.3700(2) 0.80076(6) 0.81000(15) 0.0239(5) Uani 1 1 d .
C62 C 0.3421(4) 0.80942(8) 0.72397(19) 0.0583(10) Uani 1 1 d .
H62 H 0.3845 0.8282 0.7088 0.0416(11) Uiso 1 1 calc R
C63 C 0.2526(4) 0.79114(9) 0.6586(2) 0.0615(10) Uani 1 1 d .
H63 H 0.2335 0.7977 0.5993 0.0416(11) Uiso 1 1 calc R
C64 C 0.1925(3) 0.76408(7) 0.67887(19) 0.0397(7) Uani 1 1 d .
H64 H 0.1304 0.7518 0.6341 0.0416(11) Uiso 1 1 calc R
C65 C 0.2210(3) 0.75471(8) 0.7627(2) 0.0517(9) Uani 1 1 d .
H65 H 0.1796 0.7356 0.7769 0.0416(11) Uiso 1 1 calc R
C66 C 0.3103(3) 0.77270(8) 0.82875(19) 0.0449(8) Uani 1 1 d .
H66 H 0.3304 0.7656 0.8876 0.0416(11) Uiso 1 1 calc R
C67 C 0.5145(2) 0.80438(5) 0.99523(14) 0.0197(4) Uani 1 1 d .
C68 C 0.6388(2) 0.78937(6) 1.02515(15) 0.0239(5) Uani 1 1 d .
H68 H 0.6998 0.7917 0.9931 0.0416(11) Uiso 1 1 calc R
C69 C 0.6736(3) 0.77106(6) 1.10195(17) 0.0310(6) Uani 1 1 d .
H69 H 0.7587 0.7610 1.1226 0.0416(11) Uiso 1 1 calc R
C70 C 0.5853(3) 0.76744(7) 1.14835(17) 0.0367(6) Uani 1 1 d .
H70 H 0.6097 0.7550 1.2010 0.0416(11) Uiso 1 1 calc R
C71 C 0.4604(3) 0.78201(7) 1.11830(18) 0.0365(6) Uani 1 1 d .
H71 H 0.3993 0.7792 1.1500 0.0416(11) Uiso 1 1 calc R
C72 C 0.4246(3) 0.80064(7) 1.04228(17) 0.0294(5) Uani 1 1 d .
H72 H 0.3396 0.8108 1.0222 0.0416(11) Uiso 1 1 calc R
Si5 Si 0.94212(7) 0.763886(17) 0.43098(5) 0.02745(16) Uani 1 1 d .
C73 C 1.0868(3) 0.73751(7) 0.4471(2) 0.0394(7) Uani 1 1 d .
H73A H 1.1632 0.7511 0.4469 0.102(6) Uiso 1 1 calc R
H73B H 1.0690 0.7211 0.4000 0.102(6) Uiso 1 1 calc R
H73C H 1.1063 0.7260 0.5033 0.102(6) Uiso 1 1 calc R
F1 F 0.90225(18) 0.74534(5) 0.51197(13) 0.0564(5) Uani 1 1 d .
F2 F 0.9725(3) 0.78433(7) 0.35094(19) 0.1074(11) Uani 1 1 d .
F3 F 0.79581(19) 0.75424(5) 0.36653(14) 0.0677(6) Uani 1 1 d .
F4 F 0.9564(2) 0.79774(5) 0.48635(15) 0.0666(6) Uani 1 1 d .
Si2 Si 0.05601(7) 0.507265(17) 0.26306(5) 0.02674(15) Uani 1 1 d .
C74 C 0.0074(3) 0.54708(8) 0.2073(3) 0.0578(10) Uani 1 1 d .
H74A H 0.0813 0.5628 0.2271 0.102(6) Uiso 1 1 calc R
H74B H -0.0701 0.5559 0.2209 0.102(6) Uiso 1 1 calc R
H74C H -0.0148 0.5439 0.1442 0.102(6) Uiso 1 1 calc R
F5 F 0.0015(2) 0.51828(6) 0.34496(13) 0.0675(6) Uani 1 1 d .
F6 F 0.1188(3) 0.49384(6) 0.18743(18) 0.0879(8) Uani 1 1 d .
F7 F -0.04843(16) 0.47695(4) 0.24233(11) 0.0386(4) Uani 1 1 d .
F8 F 0.19895(18) 0.50117(5) 0.33457(16) 0.0723(7) Uani 1 1 d .

loop_
_atom_site_aniso_label
_atom_site_aniso_U_11
_atom_site_aniso_U_22
_atom_site_aniso_U_33
_atom_site_aniso_U_23
_atom_site_aniso_U_13
_atom_site_aniso_U_12
P1 0.0148(3) 0.0153(3) 0.0186(3) 0.0008(2) 0.0053(2) -0.0011(2)
N1 0.0167(9) 0.0181(9) 0.0254(10) 0.0016(8) 0.0075(8) -0.0016(8)
P2 0.0156(3) 0.0138(3) 0.0164(3) 0.0009(2) 0.0046(2) -0.0007(2)
C1 0.0212(11) 0.0165(10) 0.0217(11) -0.0006(9) 0.0032(9) 0.0010(9)
C2 0.0302(13) 0.0322(13) 0.0279(13) -0.0057(11) 0.0108(11) -0.0070(11)
C3 0.0442(17) 0.0445(17) 0.0275(14) -0.0104(13) 0.0104(12) -0.0049(14)
C4 0.0399(16) 0.0339(15) 0.0316(14) -0.0123(12) -0.0059(12) -0.0015(13)
C5 0.0281(14) 0.0302(14) 0.0425(16) -0.0049(12) 0.0001(12) -0.0100(12)
C6 0.0240(12) 0.0280(13) 0.0323(13) -0.0004(11) 0.0058(10) -0.0062(11)
C7 0.0187(11) 0.0147(10) 0.0203(11) 0.0011(9) 0.0064(9) 0.0006(9)
C8 0.0211(12) 0.0256(12) 0.0316(13) 0.0058(10) 0.0120(10) 0.0027(10)
C9 0.0251(12) 0.0257(12) 0.0354(14) 0.0075(11) 0.0087(11) 0.0071(10)
C10 0.0355(14) 0.0211(12) 0.0259(12) 0.0057(10) 0.0089(10) 0.0021(11)
C11 0.0278(12) 0.0249(12) 0.0260(12) 0.0023(10) 0.0123(10) -0.0046(10)
C12 0.0206(11) 0.0233(11) 0.0246(12) 0.0002(10) 0.0081(9) -0.0024(10)
C13 0.0153(10) 0.0184(10) 0.0248(11) 0.0023(9) 0.0071(9) -0.0003(9)
C14 0.0264(12) 0.0241(12) 0.0238(12) 0.0005(10) 0.0097(10) 0.0029(10)
C15 0.0348(14) 0.0256(12) 0.0331(14) -0.0021(11) 0.0164(11) 0.0026(11)
C16 0.0253(13) 0.0238(12) 0.0500(17) -0.0024(12) 0.0153(12) 0.0042(11)
C17 0.0240(13) 0.0316(14) 0.0424(16) 0.0008(12) -0.0016(11) 0.0087(11)
C18 0.0248(12) 0.0276(13) 0.0285(13) -0.0024(11) 0.0012(10) 0.0026(11)
C19 0.0163(10) 0.0191(10) 0.0181(10) 0.0004(9) 0.0056(8) -0.0011(9)
C20 0.0312(13) 0.0219(12) 0.0271(12) -0.0001(10) 0.0136(10) -0.0044(10)
C21 0.0399(15) 0.0324(14) 0.0318(14) 0.0002(11) 0.0220(12) -0.0090(12)
C22 0.0304(14) 0.0380(15) 0.0384(15) -0.0135(12) 0.0222(12) -0.0091(12)
C23 0.0283(13) 0.0248(12) 0.0417(15) -0.0048(11) 0.0160(11) 0.0012(11)
C24 0.0242(12) 0.0199(11) 0.0278(12) 0.0022(10) 0.0100(10) 0.0008(10)
C25 0.0191(11) 0.0180(11) 0.0229(11) 0.0020(9) 0.0059(9) 0.0003(9)
C26 0.0317(14) 0.0290(13) 0.0311(14) -0.0042(11) 0.0034(11) 0.0080(11)
C27 0.0418(16) 0.0291(14) 0.0475(17) -0.0050(13) 0.0066(13) 0.0150(13)
C28 0.0313(14) 0.0298(14) 0.0467(17) 0.0130(13) 0.0083(12) 0.0124(12)
C29 0.0419(16) 0.0497(18) 0.0265(14) 0.0063(13) 0.0005(12) 0.0170(14)
C30 0.0357(15) 0.0384(15) 0.0236(13) -0.0017(11) 0.0030(11) 0.0127(12)
C31 0.0174(10) 0.0189(11) 0.0203(11) -0.0036(9) 0.0034(9) 0.0025(9)
C32 0.0242(12) 0.0196(11) 0.0327(13) -0.0013(10) 0.0040(10) -0.0018(10)
C33 0.0287(14) 0.0221(13) 0.0513(18) -0.0099(12) -0.0014(12) -0.0043(11)
C34 0.0376(16) 0.0396(16) 0.0347(15) -0.0197(13) -0.0052(12) 0.0055(13)
C35 0.0405(16) 0.0505(18) 0.0225(13) -0.0083(13) 0.0047(11) 0.0021(14)
C36 0.0264(12) 0.0327(13) 0.0233(12) -0.0007(11) 0.0069(10) 0.0013(11)
P3 0.0180(3) 0.0172(3) 0.0173(3) 0.0002(2) 0.0061(2) 0.0021(2)
N2 0.0202(10) 0.0217(10) 0.0271(10) 0.0036(8) 0.0097(8) 0.0027(8)
P4 0.0173(3) 0.0179(3) 0.0183(3) -0.0024(2) 0.0046(2) -0.0004(2)
C37 0.0186(11) 0.0181(11) 0.0213(11) 0.0018(9) 0.0049(9) 0.0016(9)
C38 0.0264(12) 0.0243(12) 0.0249(12) -0.0055(10) 0.0029(10) 0.0024(10)
C39 0.0307(14) 0.0228(12) 0.0414(15) -0.0047(11) 0.0045(11) 0.0078(11)
C40 0.0255(13) 0.0262(13) 0.0365(14) 0.0056(11) 0.0008(11) 0.0059(11)
C41 0.0289(13) 0.0308(13) 0.0216(12) 0.0030(10) 0.0012(10) 0.0012(11)
C42 0.0293(13) 0.0218(11) 0.0204(11) -0.0004(9) 0.0069(10) 0.0015(10)
C43 0.0182(11) 0.0241(11) 0.0206(11) -0.0023(9) 0.0064(9) 0.0016(9)
C44 0.0360(14) 0.0263(13) 0.0363(14) -0.0042(11) 0.0207(12) -0.0059(11)
C45 0.0453(17) 0.0495(18) 0.0433(17) 0.0002(14) 0.0313(14) -0.0040(14)
C46 0.0348(15) 0.0530(18) 0.0391(15) -0.0084(14) 0.0223(13) 0.0069(14)
C47 0.0399(16) 0.0350(15) 0.0384(15) -0.0031(12) 0.0152(13) 0.0147(13)
C48 0.0335(14) 0.0277(13) 0.0270(13) 0.0020(11) 0.0116(11) 0.0093(11)
C49 0.0185(11) 0.0194(11) 0.0200(11) -0.0015(9) 0.0052(9) 0.0024(9)
C50 0.0248(12) 0.0230(12) 0.0264(12) 0.0010(10) 0.0070(10) 0.0002(10)
C51 0.0264(13) 0.0211(12) 0.0379(14) -0.0048(11) 0.0063(11) -0.0001(10)
C52 0.0266(13) 0.0325(14) 0.0307(13) -0.0110(11) 0.0001(10) 0.0044(11)
C53 0.0289(13) 0.0469(16) 0.0203(12) -0.0012(12) 0.0030(10) 0.0008(12)
C54 0.0219(12) 0.0293(12) 0.0222(12) 0.0009(10) 0.0045(9) -0.0010(10)
C55 0.0193(11) 0.0229(11) 0.0208(11) -0.0007(9) 0.0058(9) 0.0014(9)
C56 0.0219(12) 0.0282(13) 0.0290(13) -0.0063(11) 0.0053(10) 0.0013(10)
C57 0.0350(14) 0.0282(13) 0.0358(14) -0.0077(11) 0.0139(12) 0.0046(11)
C58 0.0376(16) 0.0426(16) 0.0403(16) -0.0009(13) 0.0128(13) 0.0206(13)
C59 0.0280(15) 0.066(2) 0.0506(19) -0.0120(17) -0.0051(13) 0.0212(15)
C60 0.0256(13) 0.0463(17) 0.0360(15) -0.0136(13) -0.0038(11) 0.0076(12)
C61 0.0245(12) 0.0231(12) 0.0218(11) -0.0053(10) 0.0038(9) 0.0020(10)
C62 0.093(3) 0.0485(19) 0.0270(15) -0.0020(14) 0.0096(16) -0.0355(19)
C63 0.096(3) 0.053(2) 0.0216(14) -0.0048(14) -0.0014(16) -0.024(2)
C64 0.0415(16) 0.0304(14) 0.0381(16) -0.0140(12) -0.0008(12) -0.0006(13)
C65 0.060(2) 0.0490(19) 0.0398(17) -0.0098(15) 0.0066(15) -0.0323(17)
C66 0.0550(19) 0.0481(18) 0.0261(14) -0.0034(13) 0.0049(13) -0.0273(15)
C67 0.0210(11) 0.0188(11) 0.0181(11) -0.0022(9) 0.0046(9) -0.0039(9)
C68 0.0247(12) 0.0222(11) 0.0249(12) -0.0011(10) 0.0081(10) -0.0002(10)
C69 0.0366(14) 0.0250(13) 0.0277(13) 0.0019(11) 0.0047(11) 0.0030(11)
C70 0.0547(18) 0.0300(14) 0.0238(13) 0.0049(11) 0.0097(12) -0.0063(13)
C71 0.0451(16) 0.0394(15) 0.0316(14) 0.0016(12) 0.0216(13) -0.0100(13)
C72 0.0260(13) 0.0348(14) 0.0287(13) -0.0038(11) 0.0105(10) -0.0060(11)
Si5 0.0260(3) 0.0210(3) 0.0350(4) 0.0061(3) 0.0089(3) 0.0031(3)
C73 0.0322(14) 0.0455(17) 0.0444(17) 0.0161(14) 0.0173(13) 0.0166(13)
F1 0.0454(10) 0.0644(12) 0.0701(13) 0.0295(10) 0.0337(10) 0.0139(9)
F2 0.122(2) 0.114(2) 0.122(2) 0.0909(18) 0.0911(19) 0.0658(18)
F3 0.0432(11) 0.0616(13) 0.0751(14) -0.0318(11) -0.0149(10) 0.0165(10)
F4 0.0587(13) 0.0359(10) 0.0896(16) -0.0190(10) 0.0005(11) 0.0030(9)
Si2 0.0230(3) 0.0247(3) 0.0357(4) -0.0015(3) 0.0139(3) -0.0018(3)
C74 0.0462(19) 0.0322(16) 0.080(3) 0.0090(17) -0.0017(18) -0.0058(15)
F5 0.0716(14) 0.0862(15) 0.0604(12) -0.0398(12) 0.0431(11) -0.0368(12)
F6 0.122(2) 0.0691(14) 0.116(2) -0.0331(14) 0.0998(18) -0.0190(14)
F7 0.0410(9) 0.0314(8) 0.0421(9) -0.0048(7) 0.0114(7) -0.0135(7)
F8 0.0295(10) 0.0659(13) 0.1065(18) 0.0341(13) -0.0006(10) -0.0065(9)

loop_
_atom_type_symbol
_atom_type_description
_atom_type_scat_dispersion_real
_atom_type_scat_dispersion_imag
_atom_type_scat_source
C C 0.0033 0.0016 'International Tables Vol C Tables 4.2.6.8 and 6.1.1.4'
H H 0.0000 0.0000 'International Tables Vol C Tables 4.2.6.8 and 6.1.1.4'
N N 0.0061 0.0033 'International Tables Vol C Tables 4.2.6.8 and 6.1.1.4'
F F 0.0171 0.0103 'International Tables Vol C Tables 4.2.6.8 and 6.1.1.4'
Si Si 0.0817 0.0704 'International Tables Vol C Tables 4.2.6.8 and 6.1.1.4'
P P 0.1023 0.0942 'International Tables Vol C Tables 4.2.6.8 and 6.1.1.4'

loop_
_geom_angle_atom_site_label_1
_geom_angle_atom_site_label_2
_geom_angle_atom_site_label_3
_geom_angle
N1 P1 C13 114.22(10)
N1 P1 C1 110.37(11)
C13 P1 C1 107.27(11)
N1 P1 C7 107.36(10)
C13 P1 C7 108.38(10)
C1 P1 C7 109.15(10)
P2 N1 P1 142.14(13)
N1 P2 C31 111.88(11)
N1 P2 C25 114.45(10)
C31 P2 C25 106.36(11)
N1 P2 C19 107.22(10)
C31 P2 C19 108.10(10)
C25 P2 C19 108.65(10)
C2 C1 C6 119.6(2)
C2 C1 P1 120.02(18)
C6 C1 P1 120.40(18)
C1 C2 C3 120.2(2)
C1 C2 H2 119.9
C3 C2 H2 119.9
C4 C3 C2 119.9(3)
C4 C3 H3 120.1
C2 C3 H3 120.1
C3 C4 C5 120.1(2)
C3 C4 H4 119.9
C5 C4 H4 119.9
C6 C5 C4 120.6(3)
C6 C5 H5 119.7
C4 C5 H5 119.7
C5 C6 C1 119.6(2)
C5 C6 H6 120.2
C1 C6 H6 120.2
C8 C7 C12 119.8(2)
C8 C7 P1 118.03(17)
C12 C7 P1 122.18(17)
C9 C8 C7 120.1(2)
C9 C8 H8 120.0
C7 C8 H8 120.0
C10 C9 C8 120.1(2)
C10 C9 H9 119.9
C8 C9 H9 119.9
C9 C10 C11 120.0(2)
C9 C10 H10 120.0
C11 C10 H10 120.0
C12 C11 C10 120.5(2)
C12 C11 H11 119.8
C10 C11 H11 119.8
C11 C12 C7 119.6(2)
C11 C12 H12 120.2
C7 C12 H12 120.2
C18 C13 C14 119.4(2)
C18 C13 P1 120.64(18)
C14 C13 P1 119.41(17)
C15 C14 C13 120.0(2)
C15 C14 H14 120.0
C13 C14 H14 120.0
C16 C15 C14 120.1(2)
C16 C15 H15 119.9
C14 C15 H15 119.9
C17 C16 C15 120.1(2)
C17 C16 H16 120.0
C15 C16 H16 120.0
C16 C17 C18 120.5(2)
C16 C17 H17 119.8
C18 C17 H17 119.8
C13 C18 C17 119.9(2)
C13 C18 H18 120.1
C17 C18 H18 120.1
C20 C19 C24 119.8(2)
C20 C19 P2 122.81(18)
C24 C19 P2 117.40(16)
C21 C20 C19 119.4(2)
C21 C20 H20 120.3
C19 C20 H20 120.3
C22 C21 C20 120.5(2)
C22 C21 H21 119.8
C20 C21 H21 119.8
C23 C22 C21 120.4(2)
C23 C22 H22 119.8
C21 C22 H22 119.8
C22 C23 C24 119.8(2)
C22 C23 H23 120.1
C24 C23 H23 120.1
C23 C24 C19 120.1(2)
C23 C24 H24 120.0
C19 C24 H24 120.0
C26 C25 C30 118.7(2)
C26 C25 P2 121.35(19)
C30 C25 P2 119.52(18)
C25 C26 C27 120.5(3)
C25 C26 H26 119.8
C27 C26 H26 119.8
C28 C27 C26 120.3(3)
C28 C27 H27 119.8
C26 C27 H27 119.8
C29 C28 C27 119.7(3)
C29 C28 H28 120.1
C27 C28 H28 120.1
C28 C29 C30 120.2(3)
C28 C29 H29 119.9
C30 C29 H29 119.9
C29 C30 C25 120.6(2)
C29 C30 H30 119.7
C25 C30 H30 119.7
C36 C31 C32 119.6(2)
C36 C31 P2 120.56(18)
C32 C31 P2 119.70(18)
C33 C32 C31 119.7(2)
C33 C32 H32 120.2
C31 C32 H32 120.2
C34 C33 C32 120.4(3)
C34 C33 H33 119.8
C32 C33 H33 119.8
C35 C34 C33 120.4(2)
C35 C34 H34 119.8
C33 C34 H34 119.8
C34 C35 C36 119.8(3)
C34 C35 H35 120.1
C36 C35 H35 120.1
C31 C36 C35 120.2(2)
C31 C36 H36 119.9
C35 C36 H36 119.9
N2 P3 C49 110.49(11)
N2 P3 C43 107.19(11)
C49 P3 C43 109.59(11)
N2 P3 C37 114.81(11)
C49 P3 C37 107.30(11)
C43 P3 C37 107.35(11)
P4 N2 P3 142.84(13)
N2 P4 C61 112.53(11)
N2 P4 C67 108.74(11)
C61 P4 C67 108.04(11)
N2 P4 C55 113.93(11)
C61 P4 C55 106.37(11)
C67 P4 C55 106.94(11)
C38 C37 C42 119.4(2)
C38 C37 P3 120.82(18)
C42 C37 P3 119.43(17)
C39 C38 C37 119.8(2)
C39 C38 H38 120.1
C37 C38 H38 120.1
C40 C39 C38 120.6(2)
C40 C39 H39 119.7
C38 C39 H39 119.7
C39 C40 C41 119.9(2)
C39 C40 H40 120.0
C41 C40 H40 120.0
C40 C41 C42 120.1(2)
C40 C41 H41 119.9
C42 C41 H41 119.9
C41 C42 C37 120.1(2)
C41 C42 H42 120.0
C37 C42 H42 120.0
C44 C43 C48 119.5(2)
C44 C43 P3 121.48(18)
C48 C43 P3 119.03(18)
C45 C44 C43 119.5(2)
C45 C44 H44 120.3
C43 C44 H44 120.3
C46 C45 C44 120.8(3)
C46 C45 H45 119.6
C44 C45 H45 119.6
C47 C46 C45 120.0(2)
C47 C46 H46 120.0
C45 C46 H46 120.0
C46 C47 C48 120.0(3)
C46 C47 H47 120.0
C48 C47 H47 120.0
C47 C48 C43 120.2(2)
C47 C48 H48 119.9
C43 C48 H48 119.9
C54 C49 C50 119.3(2)
C54 C49 P3 119.72(18)
C50 C49 P3 120.90(18)
C51 C50 C49 119.8(2)
C51 C50 H50 120.1
C49 C50 H50 120.1
C50 C51 C52 120.2(2)
C50 C51 H51 119.9
C52 C51 H51 119.9
C53 C52 C51 120.4(2)
C53 C52 H52 119.8
C51 C52 H52 119.8
C52 C53 C54 119.6(2)
C52 C53 H53 120.2
C54 C53 H53 120.2
C49 C54 C53 120.6(2)
C49 C54 H54 119.7
C53 C54 H54 119.7
C60 C55 C56 118.6(2)
C60 C55 P4 123.01(19)
C56 C55 P4 118.42(18)
C57 C56 C55 120.9(2)
C57 C56 H56 119.5
C55 C56 H56 119.6
C58 C57 C56 120.0(3)
C58 C57 H57 120.0
C56 C57 H57 120.0
C59 C58 C57 119.6(3)
C59 C58 H58 120.2
C57 C58 H58 120.2
C58 C59 C60 120.9(3)
C58 C59 H59 119.5
C60 C59 H59 119.5
C59 C60 C55 119.9(3)
C59 C60 H60 120.1
C55 C60 H60 120.1
C62 C61 C66 117.6(2)
C62 C61 P4 120.7(2)
C66 C61 P4 121.4(2)
C61 C62 C63 121.0(3)
C61 C62 H62 119.5
C63 C62 H62 119.5
C64 C63 C62 120.3(3)
C64 C63 H63 119.9
C62 C63 H63 119.9
C65 C64 C63 119.7(3)
C65 C64 H64 120.2
C63 C64 H64 120.2
C64 C65 C66 120.7(3)
C64 C65 H65 119.7
C66 C65 H65 119.7
C61 C66 C65 120.8(3)
C61 C66 H66 119.6
C65 C66 H66 119.6
C68 C67 C72 119.8(2)
C68 C67 P4 119.85(17)
C72 C67 P4 120.35(18)
C69 C68 C67 119.9(2)
C69 C68 H68 120.1
C67 C68 H68 120.1
C70 C69 C68 120.3(3)
C70 C69 H69 119.8
C68 C69 H69 119.8
C69 C70 C71 120.1(2)
C69 C70 H70 120.0
C71 C70 H70 120.0
C72 C71 C70 120.4(2)
C72 C71 H71 119.8
C70 C71 H71 119.8
C71 C72 C67 119.5(2)
C71 C72 H72 120.2
C67 C72 H72 120.2
F4 Si5 F3 117.62(11)
F4 Si5 F2 90.19(15)
F3 Si5 F2 89.98(16)
F4 Si5 F1 87.05(12)
F3 Si5 F1 88.23(12)
F2 Si5 F1 175.56(11)
F4 Si5 C73 119.12(13)
F3 Si5 C73 123.18(13)
F2 Si5 C73 92.40(13)
F1 Si5 C73 91.98(11)
Si5 C73 H73A 109.5
Si5 C73 H73B 109.5
H73A C73 H73B 109.5
Si5 C73 H73C 109.5
H73A C73 H73C 109.5
H73B C73 H73C 109.5
F8 Si2 F7 117.68(10)
F8 Si2 F6 88.43(15)
F7 Si2 F6 90.45(11)
F8 Si2 F5 87.38(13)
F7 Si2 F5 88.88(9)
F6 Si2 F5 174.88(15)
F8 Si2 C74 122.81(13)
F7 Si2 C74 119.49(13)
F6 Si2 C74 92.34(16)
F5 Si2 C74 92.40(16)
Si2 C74 H74A 109.5
Si2 C74 H74B 109.5
H74A C74 H74B 109.5
Si2 C74 H74C 109.5
H74A C74 H74C 109.5
H74B C74 H74C 109.5

loop_
_geom_bond_atom_site_label_1
_geom_bond_atom_site_label_2
_geom_bond_distance
P1 N1 1.5785(19)
P1 C13 1.796(2)
P1 C1 1.796(2)
P1 C7 1.800(2)
N1 P2 1.5759(19)
P2 C31 1.794(2)
P2 C25 1.796(2)
P2 C19 1.797(2)
C1 C2 1.390(3)
C1 C6 1.398(3)
C2 C3 1.393(4)
C2 H2 0.9500
C3 C4 1.379(4)
C3 H3 0.9500
C4 C5 1.385(4)
C4 H4 0.9500
C5 C6 1.383(4)
C5 H5 0.9500
C6 H6 0.9500
C7 C8 1.391(3)
C7 C12 1.395(3)
C8 C9 1.387(3)
C8 H8 0.9500
C9 C10 1.382(3)
C9 H9 0.9500
C10 C11 1.386(3)
C10 H10 0.9500
C11 C12 1.385(3)
C11 H11 0.9500
C12 H12 0.9500
C13 C18 1.388(3)
C13 C14 1.396(3)
C14 C15 1.386(3)
C14 H14 0.9500
C15 C16 1.382(4)
C15 H15 0.9500
C16 C17 1.375(4)
C16 H16 0.9500
C17 C18 1.389(4)
C17 H17 0.9500
C18 H18 0.9500
C19 C20 1.392(3)
C19 C24 1.397(3)
C20 C21 1.386(3)
C20 H20 0.9500
C21 C22 1.382(4)
C21 H21 0.9500
C22 C23 1.380(4)
C22 H22 0.9500
C23 C24 1.385(3)
C23 H23 0.9500
C24 H24 0.9500
C25 C26 1.381(3)
C25 C30 1.392(3)
C26 C27 1.388(4)
C26 H26 0.9500
C27 C28 1.376(4)
C27 H27 0.9500
C28 C29 1.376(4)
C28 H28 0.9500
C29 C30 1.383(4)
C29 H29 0.9500
C30 H30 0.9500
C31 C36 1.388(3)
C31 C32 1.399(3)
C32 C33 1.383(4)
C32 H32 0.9500
C33 C34 1.382(4)
C33 H33 0.9500
C34 C35 1.379(4)
C34 H34 0.9500
C35 C36 1.392(4)
C35 H35 0.9500
C36 H36 0.9500
P3 N2 1.577(2)
P3 C49 1.796(2)
P3 C43 1.799(2)
P3 C37 1.800(2)
N2 P4 1.5747(19)
P4 C61 1.794(2)
P4 C67 1.795(2)
P4 C55 1.798(2)
C37 C38 1.392(3)
C37 C42 1.393(3)
C38 C39 1.387(3)
C38 H38 0.9500
C39 C40 1.379(4)
C39 H39 0.9500
C40 C41 1.380(4)
C40 H40 0.9500
C41 C42 1.389(3)
C41 H41 0.9500
C42 H42 0.9500
C43 C44 1.392(3)
C43 C48 1.395(3)
C44 C45 1.389(4)
C44 H44 0.9500
C45 C46 1.379(4)
C45 H45 0.9500
C46 C47 1.378(4)
C46 H46 0.9500
C47 C48 1.388(3)
C47 H47 0.9500
C48 H48 0.9500
C49 C54 1.385(3)
C49 C50 1.401(3)
C50 C51 1.383(3)
C50 H50 0.9500
C51 C52 1.385(4)
C51 H51 0.9500
C52 C53 1.380(4)
C52 H52 0.9500
C53 C54 1.389(3)
C53 H53 0.9500
C54 H54 0.9500
C55 C60 1.388(3)
C55 C56 1.394(3)
C56 C57 1.379(3)
C56 H56 0.9500
C57 C58 1.377(4)
C57 H57 0.9500
C58 C59 1.373(4)
C58 H58 0.9500
C59 C60 1.387(4)
C59 H59 0.9500
C60 H60 0.9500
C61 C62 1.371(4)
C61 C66 1.375(4)
C62 C63 1.389(4)
C62 H62 0.9500
C63 C64 1.354(4)
C63 H63 0.9500
C64 C65 1.344(4)
C64 H64 0.9500
C65 C66 1.388(4)
C65 H65 0.9500
C66 H66 0.9500
C67 C68 1.393(3)
C67 C72 1.399(3)
C68 C69 1.389(3)
C68 H68 0.9500
C69 C70 1.377(4)
C69 H69 0.9500
C70 C71 1.389(4)
C70 H70 0.9500
C71 C72 1.386(4)
C71 H71 0.9500
C72 H72 0.9500
Si5 F4 1.612(2)
Si5 F3 1.622(2)
Si5 F2 1.646(2)
Si5 F1 1.6700(19)
Si5 C73 1.817(3)
C73 H73A 0.9800
C73 H73B 0.9800
C73 H73C 0.9800
Si2 F8 1.611(2)
Si2 F7 1.6122(16)
Si2 F6 1.653(2)
Si2 F5 1.6591(19)
Si2 C74 1.833(3)
C74 H74A 0.9800
C74 H74B 0.9800
C74 H74C 0.9800

loop_
_geom_torsion_atom_site_label_1
_geom_torsion_atom_site_label_2
_geom_torsion_atom_site_label_3
_geom_torsion_atom_site_label_4
_geom_torsion
C13 P1 N1 P2 14.3(3)
C1 P1 N1 P2 -106.7(2)
C7 P1 N1 P2 134.5(2)
P1 N1 P2 C31 -98.7(2)
P1 N1 P2 C25 22.3(3)
P1 N1 P2 C19 142.9(2)
N1 P1 C1 C2 7.5(2)
C13 P1 C1 C2 -117.5(2)
C7 P1 C1 C2 125.3(2)
N1 P1 C1 C6 -173.48(19)
C13 P1 C1 C6 61.5(2)
C7 P1 C1 C6 -55.7(2)
C6 C1 C2 C3 -0.4(4)
P1 C1 C2 C3 178.6(2)
C1 C2 C3 C4 0.3(4)
C2 C3 C4 C5 0.1(4)
C3 C4 C5 C6 -0.3(4)
C4 C5 C6 C1 0.1(4)
C2 C1 C6 C5 0.2(4)
P1 C1 C6 C5 -178.8(2)
N1 P1 C7 C8 17.8(2)
C13 P1 C7 C8 141.67(19)
C1 P1 C7 C8 -101.8(2)
N1 P1 C7 C12 -163.43(19)
C13 P1 C7 C12 -39.6(2)
C1 P1 C7 C12 76.9(2)
C12 C7 C8 C9 0.7(4)
P1 C7 C8 C9 179.45(19)
C7 C8 C9 C10 0.5(4)
C8 C9 C10 C11 -1.3(4)
C9 C10 C11 C12 1.0(4)
C10 C11 C12 C7 0.1(4)
C8 C7 C12 C11 -1.0(3)
P1 C7 C12 C11 -179.67(18)
N1 P1 C13 C18 -93.5(2)
C1 P1 C13 C18 29.1(2)
C7 P1 C13 C18 146.87(19)
N1 P1 C13 C14 78.2(2)
C1 P1 C13 C14 -159.14(18)
C7 P1 C13 C14 -41.4(2)
C18 C13 C14 C15 -0.2(3)
P1 C13 C14 C15 -172.04(19)
C13 C14 C15 C16 0.7(4)
C14 C15 C16 C17 -0.1(4)
C15 C16 C17 C18 -0.9(4)
C14 C13 C18 C17 -0.8(4)
P1 C13 C18 C17 170.9(2)
C16 C17 C18 C13 1.4(4)
N1 P2 C19 C20 -153.5(2)
C31 P2 C19 C20 85.7(2)
C25 P2 C19 C20 -29.3(2)
N1 P2 C19 C24 27.8(2)
C31 P2 C19 C24 -93.0(2)
C25 P2 C19 C24 151.99(18)
C24 C19 C20 C21 -2.2(4)
P2 C19 C20 C21 179.06(19)
C19 C20 C21 C22 1.5(4)
C20 C21 C22 C23 0.4(4)
C21 C22 C23 C24 -1.5(4)
C22 C23 C24 C19 0.7(4)
C20 C19 C24 C23 1.2(4)
P2 C19 C24 C23 179.93(19)
N1 P2 C25 C26 -99.8(2)
C31 P2 C25 C26 24.3(2)
C19 P2 C25 C26 140.4(2)
N1 P2 C25 C30 72.9(2)
C31 P2 C25 C30 -163.0(2)
C19 P2 C25 C30 -46.9(2)
C30 C25 C26 C27 0.1(4)
P2 C25 C26 C27 172.9(2)
C25 C26 C27 C28 0.6(4)
C26 C27 C28 C29 -0.1(5)
C27 C28 C29 C30 -1.0(5)
C28 C29 C30 C25 1.7(5)
C26 C25 C30 C29 -1.3(4)
P2 C25 C30 C29 -174.1(2)
N1 P2 C31 C36 19.4(2)
C25 P2 C31 C36 -106.2(2)
C19 P2 C31 C36 137.23(19)
N1 P2 C31 C32 -164.58(18)
C25 P2 C31 C32 69.8(2)
C19 P2 C31 C32 -46.7(2)
C36 C31 C32 C33 0.5(4)
P2 C31 C32 C33 -175.60(19)
C31 C32 C33 C34 -0.2(4)
C32 C33 C34 C35 -0.2(4)
C33 C34 C35 C36 0.3(4)
C32 C31 C36 C35 -0.3(4)
P2 C31 C36 C35 175.7(2)
C34 C35 C36 C31 0.0(4)
C49 P3 N2 P4 100.3(2)
C43 P3 N2 P4 -140.3(2)
C37 P3 N2 P4 -21.2(3)
P3 N2 P4 C61 100.6(2)
P3 N2 P4 C67 -139.7(2)
P3 N2 P4 C55 -20.6(3)
N2 P3 C37 C38 94.4(2)
C49 P3 C37 C38 -28.8(2)
C43 P3 C37 C38 -146.53(19)
N2 P3 C37 C42 -79.0(2)
C49 P3 C37 C42 157.76(18)
C43 P3 C37 C42 40.0(2)
C42 C37 C38 C39 0.9(4)
P3 C37 C38 C39 -172.5(2)
C37 C38 C39 C40 -0.6(4)
C38 C39 C40 C41 -0.3(4)
C39 C40 C41 C42 0.9(4)
C40 C41 C42 C37 -0.7(4)
C38 C37 C42 C41 -0.3(4)
P3 C37 C42 C41 173.26(19)
N2 P3 C43 C44 163.3(2)
C49 P3 C43 C44 -76.7(2)
C37 P3 C43 C44 39.5(2)
N2 P3 C43 C48 -17.5(2)
C49 P3 C43 C48 102.5(2)
C37 P3 C43 C48 -141.3(2)
C48 C43 C44 C45 0.3(4)
P3 C43 C44 C45 179.5(2)
C43 C44 C45 C46 -0.3(4)
C44 C45 C46 C47 0.3(5)
C45 C46 C47 C48 -0.4(5)
C46 C47 C48 C43 0.4(4)
C44 C43 C48 C47 -0.4(4)
P3 C43 C48 C47 -179.6(2)
N2 P3 C49 C54 -3.5(2)
C43 P3 C49 C54 -121.39(19)
C37 P3 C49 C54 122.35(19)
N2 P3 C49 C50 178.76(18)
C43 P3 C49 C50 60.9(2)
C37 P3 C49 C50 -55.4(2)
C54 C49 C50 C51 -0.1(3)
P3 C49 C50 C51 177.68(18)
C49 C50 C51 C52 -1.2(4)
C50 C51 C52 C53 1.7(4)
C51 C52 C53 C54 -1.0(4)
C50 C49 C54 C53 0.8(4)
P3 C49 C54 C53 -176.97(19)
C52 C53 C54 C49 -0.3(4)
N2 P4 C55 C60 123.9(2)
C61 P4 C55 C60 -0.6(3)
C67 P4 C55 C60 -115.9(2)
N2 P4 C55 C56 -55.4(2)
C61 P4 C55 C56 -179.98(19)
C67 P4 C55 C56 64.8(2)
C60 C55 C56 C57 -2.0(4)
P4 C55 C56 C57 177.3(2)
C55 C56 C57 C58 0.2(4)
C56 C57 C58 C59 2.0(5)
C57 C58 C59 C60 -2.4(5)
C58 C59 C60 C55 0.6(5)
C56 C55 C60 C59 1.6(4)
P4 C55 C60 C59 -177.7(3)
N2 P4 C61 C62 -47.5(3)
C67 P4 C61 C62 -167.5(3)
C55 P4 C61 C62 77.9(3)
N2 P4 C61 C66 138.5(2)
C67 P4 C61 C66 18.4(3)
C55 P4 C61 C66 -96.1(2)
C66 C61 C62 C63 2.4(5)
P4 C61 C62 C63 -171.8(3)
C61 C62 C63 C64 -0.8(6)
C62 C63 C64 C65 -0.8(6)
C63 C64 C65 C66 0.8(5)
C62 C61 C66 C65 -2.5(5)
P4 C61 C66 C65 171.7(3)
C64 C65 C66 C61 0.9(5)
N2 P4 C67 C68 -24.5(2)
C61 P4 C67 C68 97.9(2)
C55 P4 C67 C68 -147.98(19)
N2 P4 C67 C72 157.36(19)
C61 P4 C67 C72 -80.2(2)
C55 P4 C67 C72 33.9(2)
C72 C67 C68 C69 -0.7(3)
P4 C67 C68 C69 -178.77(18)
C67 C68 C69 C70 0.5(4)
C68 C69 C70 C71 0.3(4)
C69 C70 C71 C72 -0.9(4)
C70 C71 C72 C67 0.8(4)
C68 C67 C72 C71 0.0(4)
P4 C67 C72 C71 178.1(2)
